data_4519008
loop_
_publ_author_name
'Mukhopadhyay, Arindam'
'Jindal, Swati'
'Maka, Vijay Kumar'
'Moorthy, Jarugu Narasimha'

_publ_section_title
;
 Contrasting Photochromic and Acidochromic Behaviors of Pyridyl- and
 Pyrimidylethynylated Mono- and Bis-Benzopyrans.
;
_journal_issue 32
_journal_name_full 'ACS omega'
_journal_page_first 21113
_journal_page_last 21124
_journal_paper_doi 10.1021/acsomega.1c02948
_journal_volume 6
_journal_year 2021
_chemical_formula_moiety 'C50 H32 N2 O2, 2(C H Cl3)'
_chemical_formula_sum 'C52 H34 Cl6 N2 O2'
_chemical_formula_weight 931.51
_chemical_name_common Py-BBP
_space_group_crystal_system triclinic
_space_group_IT_number 2
_space_group_name_Hall '-P 1'
_space_group_name_H-M_alt 'P -1'
_atom_sites_solution_hydrogens geom
_atom_sites_solution_primary direct
_atom_sites_solution_secondary difmap
_audit_creation_method SHELXL-2014/5
_cell_angle_alpha 108.353(2)
_cell_angle_beta 100.322(2)
_cell_angle_gamma 94.923(2)
_cell_formula_units_Z 1
_cell_length_a 8.6204(5)
_cell_length_b 9.5160(5)
_cell_length_c 14.2523(9)
_cell_measurement_reflns_used 3993
_cell_measurement_temperature 100(2)
_cell_measurement_theta_max 28.334
_cell_measurement_theta_min 2.282
_cell_volume 1078.97(11)
_computing_cell_refinement 'Bruker SAINT'
_computing_data_collection 'Bruker APEX2'
_computing_data_reduction 'Bruker SAINT'
_computing_molecular_graphics 'Ortep for Windows (Farrugia, 2012)'
_computing_publication_material 'WinGX publication routines (Farrugia, 2012)'
_computing_structure_refinement 'SHELXL-2014/5 (Sheldrick, 2014)'
_computing_structure_solution 'SHELXL-2014/5 (Sheldrick, 2014)'
_diffrn_ambient_temperature 100(2)
_diffrn_measured_fraction_theta_full 0.996
_diffrn_measured_fraction_theta_max 0.984
_diffrn_measurement_device_type 'Bruker APEX-II CCD detector'
_diffrn_measurement_method '\f and \w scans'
_diffrn_radiation_type MoK\a
_diffrn_radiation_wavelength 0.71073
_diffrn_reflns_av_R_equivalents 0.0312
_diffrn_reflns_av_unetI/netI 0.0555
_diffrn_reflns_Laue_measured_fraction_full 0.996
_diffrn_reflns_Laue_measured_fraction_max 0.984
_diffrn_reflns_limit_h_max 11
_diffrn_reflns_limit_h_min -11
_diffrn_reflns_limit_k_max 8
_diffrn_reflns_limit_k_min -12
_diffrn_reflns_limit_l_max 19
_diffrn_reflns_limit_l_min -16
_diffrn_reflns_number 9433
_diffrn_reflns_point_group_measured_fraction_full 0.996
_diffrn_reflns_point_group_measured_fraction_max 0.984
_diffrn_reflns_theta_full 25.242
_diffrn_reflns_theta_max 28.334
_diffrn_reflns_theta_min 2.282
_diffrn_source 'sealed tube'
_exptl_absorpt_coefficient_mu 0.444
_exptl_absorpt_correction_T_max 0.948
_exptl_absorpt_correction_T_min 0.913
_exptl_absorpt_correction_type multi-scan
_exptl_absorpt_process_details SADABS
_exptl_crystal_colour 'pale yellow'
_exptl_crystal_density_diffrn 1.434
_exptl_crystal_density_method 'not measured'
_exptl_crystal_description cuboidal
_exptl_crystal_F_000 478
_exptl_crystal_size_max 0.23
_exptl_crystal_size_mid 0.17
_exptl_crystal_size_min 0.12
_refine_diff_density_max 0.381
_refine_diff_density_min -0.435
_refine_diff_density_rms 0.070
_refine_ls_extinction_expression Fc^*^=kFc[1+0.001xFc^2^\l^3^/sin(2\q)]^-1/4^
_refine_ls_extinction_method none
_refine_ls_goodness_of_fit_ref 1.028
_refine_ls_hydrogen_treatment constr
_refine_ls_matrix_type full
_refine_ls_number_parameters 281
_refine_ls_number_reflns 5303
_refine_ls_number_restraints 0
_refine_ls_restrained_S_all 1.028
_refine_ls_R_factor_all 0.0713
_refine_ls_R_factor_gt 0.0447
_refine_ls_shift/su_max 0.001
_refine_ls_shift/su_mean 0.000
_refine_ls_structure_factor_coef Fsqd
_refine_ls_weighting_details 'w=1/[\s^2^(Fo^2^)+(0.0323P)^2^+0.9530P] where P=(Fo^2^+2Fc^2^)/3'
_refine_ls_weighting_scheme calc
_refine_ls_wR_factor_gt 0.0895
_refine_ls_wR_factor_ref 0.1023
_reflns_Friedel_coverage 0.000
_reflns_number_gt 3993
_reflns_number_total 5303
_reflns_threshold_expression 'I > 2\s(I)'
_cod_data_source_file ao1c02948_si_002.cif
_cod_data_source_block Py-BBP
_cod_depositor_comments
;
The following automatic conversions were performed:

data item '_exptl_absorpt_correction_type' value 'Multi-scan' was
changed to 'multi-scan' in accordance with the
/home/data/users/saulius/crontab/automatic-downloads/current/ACS/lib/dictionaries/cif_core.dic
dictionary named 'cif_core.dic' version 2.4.2 last updated on
2011-04-26.

Automatic conversion script
Id: cif_fix_values 7556 2019-12-06 15:28:31Z antanas 
;
_cod_database_code 4519008
_shelx_space_group_comment
;
The symmetry employed for this shelxl refinement is uniquely defined
by the following loop, which should always be used as a source of
symmetry information in preference to the above space-group names.
They are only intended as comments.
;
_shelxl_version_number 2014/5

loop_
_space_group_symop_operation_xyz
'x, y, z'
'-x, -y, -z'

loop_
_atom_site_label
_atom_site_type_symbol
_atom_site_fract_x
_atom_site_fract_y
_atom_site_fract_z
_atom_site_U_iso_or_equiv
_atom_site_adp_type
_atom_site_occupancy
_atom_site_site_symmetry_order
_atom_site_calc_flag
_atom_site_refinement_flags_posn
_atom_site_refinement_flags_adp
_atom_site_refinement_flags_occupancy
_atom_site_disorder_assembly
_atom_site_disorder_group
Cl1 Cl 0.74083(7) 0.78138(6) 0.39632(4) 0.02262(14) Uani 1 1 d . . . . .
Cl2 Cl 0.96941(8) 0.68720(8) 0.52916(5) 0.03447(17) Uani 1 1 d . . . . .
Cl3 Cl 0.88438(7) 0.98341(7) 0.59877(4) 0.02989(16) Uani 1 1 d . . . . .
C26 C 0.8155(3) 0.7953(2) 0.52294(16) 0.0188(4) Uani 1 1 d . . . . .
H26 H 0.7290 0.7566 0.5485 0.023 Uiso 1 1 calc R U . . .
O1 O 0.34852(15) 0.19209(14) 0.12883(10) 0.0102(3) Uani 1 1 d . . . . .
N1 N -0.3496(2) -0.2718(3) 0.12956(18) 0.0333(5) Uani 1 1 d . . . . .
C1 C -0.2688(3) -0.1330(3) 0.17420(19) 0.0294(6) Uani 1 1 d . . . . .
H1 H -0.3086 -0.0663 0.2239 0.035 Uiso 1 1 calc R U . . .
C2 C -0.1296(3) -0.0820(3) 0.15130(16) 0.0193(5) Uani 1 1 d . . . . .
H2 H -0.0785 0.0160 0.1847 0.023 Uiso 1 1 calc R U . . .
C3 C -0.0679(2) -0.1807(2) 0.07720(15) 0.0127(4) Uani 1 1 d . . . . .
C4 C -0.1515(2) -0.3254(2) 0.02889(16) 0.0179(4) Uani 1 1 d . . . . .
H4 H -0.1150 -0.3945 -0.0214 0.022 Uiso 1 1 calc R U . . .
C5 C -0.2902(3) -0.3639(3) 0.05731(19) 0.0267(6) Uani 1 1 d . . . . .
H5 H -0.3457 -0.4603 0.0239 0.032 Uiso 1 1 calc R U . . .
C6 C 0.0773(2) -0.1348(2) 0.05210(14) 0.0113(4) Uani 1 1 d . . . . .
C7 C 0.2004(2) -0.0961(2) 0.03396(14) 0.0103(4) Uani 1 1 d . . . . .
C8 C 0.3505(2) -0.0483(2) 0.01537(14) 0.0089(4) Uani 1 1 d . . . . .
C9 C 0.4291(2) 0.0977(2) 0.06815(14) 0.0088(4) Uani 1 1 d . . . . .
C10 C 0.5780(2) 0.1474(2) 0.05471(14) 0.0092(4) Uani 1 1 d . . . . .
C11 C 0.6499(2) 0.3007(2) 0.11265(14) 0.0115(4) Uani 1 1 d . . . . .
H11 H 0.7421 0.3413 0.0993 0.014 Uiso 1 1 calc R U . . .
C12 C 0.5849(2) 0.3837(2) 0.18494(14) 0.0116(4) Uani 1 1 d . . . . .
H12 H 0.6310 0.4828 0.2198 0.014 Uiso 1 1 calc R U . . .
C13 C 0.4385(2) 0.3219(2) 0.21210(14) 0.0095(4) Uani 1 1 d . . . . .
C14 C 0.4911(2) 0.2748(2) 0.30458(14) 0.0110(4) Uani 1 1 d . . . . .
C15 C 0.4595(2) 0.1279(2) 0.30154(15) 0.0149(4) Uani 1 1 d . . . . .
H15 H 0.3998 0.0552 0.2427 0.018 Uiso 1 1 calc R U . . .
C16 C 0.5168(3) 0.0885(3) 0.38609(17) 0.0205(5) Uani 1 1 d . . . . .
H16 H 0.4961 -0.0105 0.3832 0.025 Uiso 1 1 calc R U . . .
C17 C 0.6042(3) 0.1955(3) 0.47421(17) 0.0221(5) Uani 1 1 d . . . . .
H17 H 0.6433 0.1686 0.5303 0.027 Uiso 1 1 calc R U . . .
C18 C 0.6331(3) 0.3427(3) 0.47868(16) 0.0221(5) Uani 1 1 d . . . . .
H18 H 0.6900 0.4154 0.5384 0.027 Uiso 1 1 calc R U . . .
C19 C 0.5777(2) 0.3824(2) 0.39466(15) 0.0170(4) Uani 1 1 d . . . . .
H19 H 0.5984 0.4817 0.3982 0.020 Uiso 1 1 calc R U . . .
C20 C 0.3168(2) 0.4301(2) 0.22960(14) 0.0099(4) Uani 1 1 d . . . . .
C21 C 0.1759(2) 0.3823(2) 0.25366(14) 0.0123(4) Uani 1 1 d . . . . .
H21 H 0.1608 0.2889 0.2613 0.015 Uiso 1 1 calc R U . . .
C22 C 0.0586(2) 0.4730(2) 0.26620(15) 0.0157(4) Uani 1 1 d . . . . .
H22 H -0.0347 0.4404 0.2824 0.019 Uiso 1 1 calc R U . . .
C23 C 0.0798(3) 0.6121(2) 0.25462(16) 0.0180(4) Uani 1 1 d . . . . .
H23 H 0.0008 0.6729 0.2629 0.022 Uiso 1 1 calc R U . . .
C24 C 0.2193(2) 0.6603(2) 0.23068(15) 0.0172(4) Uani 1 1 d . . . . .
H24 H 0.2336 0.7535 0.2228 0.021 Uiso 1 1 calc R U . . .
C25 C 0.3377(2) 0.5699(2) 0.21842(14) 0.0130(4) Uani 1 1 d . . . . .
H25 H 0.4311 0.6031 0.2027 0.016 Uiso 1 1 calc R U . . .

loop_
_atom_site_aniso_label
_atom_site_aniso_U_11
_atom_site_aniso_U_22
_atom_site_aniso_U_33
_atom_site_aniso_U_23
_atom_site_aniso_U_13
_atom_site_aniso_U_12
Cl1 0.0244(3) 0.0215(3) 0.0197(3) 0.0059(2) 0.0017(2) 0.0019(2)
Cl2 0.0335(3) 0.0461(4) 0.0393(4) 0.0253(3) 0.0172(3) 0.0263(3)
Cl3 0.0283(3) 0.0247(3) 0.0262(3) -0.0018(2) 0.0024(2) -0.0036(2)
C26 0.0179(11) 0.0183(11) 0.0220(11) 0.0067(9) 0.0076(9) 0.0051(9)
O1 0.0084(6) 0.0092(7) 0.0102(6) -0.0010(5) 0.0034(5) 0.0000(5)
N1 0.0148(10) 0.0553(15) 0.0486(14) 0.0406(12) 0.0119(9) 0.0055(10)
C1 0.0227(12) 0.0501(17) 0.0338(13) 0.0288(12) 0.0191(11) 0.0199(12)
C2 0.0168(10) 0.0273(12) 0.0201(11) 0.0132(9) 0.0080(9) 0.0074(9)
C3 0.0079(9) 0.0208(11) 0.0139(9) 0.0118(8) 0.0030(7) 0.0019(8)
C4 0.0131(10) 0.0230(11) 0.0197(11) 0.0134(9) -0.0007(8) -0.0020(8)
C5 0.0125(10) 0.0378(14) 0.0369(14) 0.0285(12) -0.0016(10) -0.0052(10)
C6 0.0109(9) 0.0104(9) 0.0112(9) 0.0024(7) 0.0020(7) -0.0003(7)
C7 0.0115(9) 0.0083(9) 0.0091(9) 0.0010(7) 0.0013(7) 0.0013(7)
C8 0.0062(8) 0.0118(9) 0.0087(8) 0.0034(7) 0.0023(7) -0.0002(7)
C9 0.0097(9) 0.0099(9) 0.0075(8) 0.0027(7) 0.0031(7) 0.0022(7)
C10 0.0082(9) 0.0105(9) 0.0090(9) 0.0042(7) 0.0009(7) 0.0003(7)
C11 0.0088(9) 0.0114(9) 0.0137(9) 0.0041(8) 0.0028(7) -0.0013(7)
C12 0.0108(9) 0.0089(9) 0.0125(9) 0.0012(7) 0.0023(7) -0.0017(7)
C13 0.0096(9) 0.0080(9) 0.0082(9) 0.0000(7) 0.0013(7) -0.0020(7)
C14 0.0081(9) 0.0151(10) 0.0123(9) 0.0059(8) 0.0051(7) 0.0049(7)
C15 0.0168(10) 0.0156(10) 0.0146(10) 0.0054(8) 0.0076(8) 0.0043(8)
C16 0.0244(11) 0.0226(11) 0.0243(11) 0.0148(9) 0.0141(9) 0.0106(9)
C17 0.0183(11) 0.0378(14) 0.0197(11) 0.0190(10) 0.0067(9) 0.0128(10)
C18 0.0163(11) 0.0323(13) 0.0148(10) 0.0061(9) -0.0009(8) 0.0037(9)
C19 0.0166(10) 0.0159(10) 0.0161(10) 0.0044(8) 0.0001(8) 0.0014(8)
C20 0.0097(9) 0.0114(9) 0.0064(8) 0.0006(7) 0.0012(7) 0.0014(7)
C21 0.0116(9) 0.0141(10) 0.0111(9) 0.0045(8) 0.0023(7) 0.0007(8)
C22 0.0103(9) 0.0221(11) 0.0135(10) 0.0037(8) 0.0028(8) 0.0038(8)
C23 0.0172(10) 0.0199(11) 0.0152(10) 0.0030(8) 0.0014(8) 0.0093(9)
C24 0.0207(11) 0.0113(10) 0.0178(10) 0.0040(8) 0.0009(9) 0.0034(8)
C25 0.0127(9) 0.0137(10) 0.0113(9) 0.0028(8) 0.0023(7) 0.0011(8)

loop_
_atom_type_symbol
_atom_type_description
_atom_type_scat_dispersion_real
_atom_type_scat_dispersion_imag
_atom_type_scat_source
C C 0.0033 0.0016 'International Tables Vol C Tables 4.2.6.8 and 6.1.1.4'
O O 0.0106 0.0060 'International Tables Vol C Tables 4.2.6.8 and 6.1.1.4'
Cl Cl 0.1484 0.1585 'International Tables Vol C Tables 4.2.6.8 and 6.1.1.4'
N N 0.0061 0.0033 'International Tables Vol C Tables 4.2.6.8 and 6.1.1.4'
H H 0.0000 0.0000 'International Tables Vol C Tables 4.2.6.8 and 6.1.1.4'

loop_
_geom_angle_atom_site_label_1
_geom_angle_atom_site_label_2
_geom_angle_atom_site_label_3
_geom_angle
_geom_angle_site_symmetry_1
_geom_angle_site_symmetry_3
_geom_angle_publ_flag
Cl2 C26 Cl3 110.42(12) . . ?
Cl2 C26 Cl1 110.07(12) . . ?
Cl3 C26 Cl1 110.50(12) . . ?
Cl2 C26 H26 108.6 . . ?
Cl3 C26 H26 108.6 . . ?
Cl1 C26 H26 108.6 . . ?
C9 O1 C13 119.04(14) . . ?
C1 N1 C5 116.1(2) . . ?
N1 C1 C2 124.4(2) . . ?
N1 C1 H1 117.8 . . ?
C2 C1 H1 117.8 . . ?
C1 C2 C3 118.6(2) . . ?
C1 C2 H2 120.7 . . ?
C3 C2 H2 120.7 . . ?
C4 C3 C2 117.90(19) . . ?
C4 C3 C6 121.22(19) . . ?
C2 C3 C6 120.88(19) . . ?
C5 C4 C3 118.6(2) . . ?
C5 C4 H4 120.7 . . ?
C3 C4 H4 120.7 . . ?
N1 C5 C4 124.4(2) . . ?
N1 C5 H5 117.8 . . ?
C4 C5 H5 117.8 . . ?
C7 C6 C3 178.1(2) . . ?
C6 C7 C8 178.3(2) . . ?
C9 C8 C10 119.26(16) . 2_655 ?
C9 C8 C7 119.82(17) . . ?
C10 C8 C7 120.91(17) 2_655 . ?
O1 C9 C10 121.59(16) . . ?
O1 C9 C8 116.60(16) . . ?
C10 C9 C8 121.68(17) . . ?
C9 C10 C8 119.04(17) . 2_655 ?
C9 C10 C11 117.67(17) . . ?
C8 C10 C11 123.27(17) 2_655 . ?
C12 C11 C10 120.33(17) . . ?
C12 C11 H11 119.8 . . ?
C10 C11 H11 119.8 . . ?
C11 C12 C13 122.03(17) . . ?
C11 C12 H12 119.0 . . ?
C13 C12 H12 119.0 . . ?
O1 C13 C12 111.04(15) . . ?
O1 C13 C14 108.89(15) . . ?
C12 C13 C14 108.71(15) . . ?
O1 C13 C20 103.09(14) . . ?
C12 C13 C20 113.53(16) . . ?
C14 C13 C20 111.43(15) . . ?
C15 C14 C19 118.66(18) . . ?
C15 C14 C13 122.25(17) . . ?
C19 C14 C13 119.06(17) . . ?
C14 C15 C16 120.35(19) . . ?
C14 C15 H15 119.8 . . ?
C16 C15 H15 119.8 . . ?
C17 C16 C15 120.4(2) . . ?
C17 C16 H16 119.8 . . ?
C15 C16 H16 119.8 . . ?
C18 C17 C16 119.7(2) . . ?
C18 C17 H17 120.2 . . ?
C16 C17 H17 120.2 . . ?
C17 C18 C19 120.3(2) . . ?
C17 C18 H18 119.9 . . ?
C19 C18 H18 119.9 . . ?
C18 C19 C14 120.7(2) . . ?
C18 C19 H19 119.7 . . ?
C14 C19 H19 119.7 . . ?
C25 C20 C21 119.13(18) . . ?
C25 C20 C13 122.93(17) . . ?
C21 C20 C13 117.88(17) . . ?
C22 C21 C20 120.47(19) . . ?
C22 C21 H21 119.8 . . ?
C20 C21 H21 119.8 . . ?
C21 C22 C23 120.15(19) . . ?
C21 C22 H22 119.9 . . ?
C23 C22 H22 119.9 . . ?
C22 C23 C24 119.71(19) . . ?
C22 C23 H23 120.1 . . ?
C24 C23 H23 120.1 . . ?
C23 C24 C25 120.35(19) . . ?
C23 C24 H24 119.8 . . ?
C25 C24 H24 119.8 . . ?
C20 C25 C24 120.19(19) . . ?
C20 C25 H25 119.9 . . ?
C24 C25 H25 119.9 . . ?

loop_
_geom_bond_atom_site_label_1
_geom_bond_atom_site_label_2
_geom_bond_distance
_geom_bond_site_symmetry_2
_geom_bond_publ_flag
Cl1 C26 1.763(2) . ?
Cl2 C26 1.754(2) . ?
Cl3 C26 1.759(2) . ?
C26 H26 0.9800 . ?
O1 C9 1.368(2) . ?
O1 C13 1.455(2) . ?
N1 C1 1.337(3) . ?
N1 C5 1.338(3) . ?
C1 C2 1.387(3) . ?
C1 H1 0.9300 . ?
C2 C3 1.394(3) . ?
C2 H2 0.9300 . ?
C3 C4 1.394(3) . ?
C3 C6 1.432(3) . ?
C4 C5 1.385(3) . ?
C4 H4 0.9300 . ?
C5 H5 0.9300 . ?
C6 C7 1.192(3) . ?
C7 C8 1.432(3) . ?
C8 C9 1.397(3) . ?
C8 C10 1.412(3) 2_655 ?
C9 C10 1.396(3) . ?
C10 C8 1.412(3) 2_655 ?
C10 C11 1.448(3) . ?
C11 C12 1.331(3) . ?
C11 H11 0.9300 . ?
C12 C13 1.510(3) . ?
C12 H12 0.9300 . ?
C13 C14 1.528(3) . ?
C13 C20 1.530(3) . ?
C14 C15 1.387(3) . ?
C14 C19 1.397(3) . ?
C15 C16 1.393(3) . ?
C15 H15 0.9300 . ?
C16 C17 1.381(3) . ?
C16 H16 0.9300 . ?
C17 C18 1.380(3) . ?
C17 H17 0.9300 . ?
C18 C19 1.384(3) . ?
C18 H18 0.9300 . ?
C19 H19 0.9300 . ?
C20 C25 1.389(3) . ?
C20 C21 1.397(3) . ?
C21 C22 1.385(3) . ?
C21 H21 0.9300 . ?
C22 C23 1.386(3) . ?
C22 H22 0.9300 . ?
C23 C24 1.387(3) . ?
C23 H23 0.9300 . ?
C24 C25 1.390(3) . ?
C24 H24 0.9300 . ?
C25 H25 0.9300 . ?

loop_
_geom_torsion_atom_site_label_1
_geom_torsion_atom_site_label_2
_geom_torsion_atom_site_label_3
_geom_torsion_atom_site_label_4
_geom_torsion
_geom_torsion_site_symmetry_1
_geom_torsion_site_symmetry_2
_geom_torsion_site_symmetry_3
_geom_torsion_site_symmetry_4
_geom_torsion_publ_flag
C5 N1 C1 C2 -1.0(3) . . . . ?
N1 C1 C2 C3 -0.2(3) . . . . ?
C1 C2 C3 C4 1.0(3) . . . . ?
C1 C2 C3 C6 -178.7(2) . . . . ?
C2 C3 C4 C5 -0.5(3) . . . . ?
C6 C3 C4 C5 179.16(19) . . . . ?
C1 N1 C5 C4 1.6(3) . . . . ?
C3 C4 C5 N1 -0.8(3) . . . . ?
C13 O1 C9 C10 -26.6(2) . . . . ?
C13 O1 C9 C8 157.38(16) . . . . ?
C10 C8 C9 O1 174.91(16) 2_655 . . . ?
C7 C8 C9 O1 -6.0(3) . . . . ?
C10 C8 C9 C10 -1.1(3) 2_655 . . . ?
C7 C8 C9 C10 177.95(17) . . . . ?
O1 C9 C10 C8 -174.72(16) . . . 2_655 ?
C8 C9 C10 C8 1.1(3) . . . 2_655 ?
O1 C9 C10 C11 4.1(3) . . . . ?
C8 C9 C10 C11 179.89(17) . . . . ?
C9 C10 C11 C12 8.2(3) . . . . ?
C8 C10 C11 C12 -173.04(19) 2_655 . . . ?
C10 C11 C12 C13 2.0(3) . . . . ?
C9 O1 C13 C12 33.8(2) . . . . ?
C9 O1 C13 C14 -85.83(18) . . . . ?
C9 O1 C13 C20 155.74(15) . . . . ?
C11 C12 C13 O1 -22.1(3) . . . . ?
C11 C12 C13 C14 97.7(2) . . . . ?
C11 C12 C13 C20 -137.73(19) . . . . ?
O1 C13 C14 C15 2.7(2) . . . . ?
C12 C13 C14 C15 -118.40(19) . . . . ?
C20 C13 C14 C15 115.8(2) . . . . ?
O1 C13 C14 C19 -179.01(16) . . . . ?
C12 C13 C14 C19 59.9(2) . . . . ?
C20 C13 C14 C19 -66.0(2) . . . . ?
C19 C14 C15 C16 -1.6(3) . . . . ?
C13 C14 C15 C16 176.69(18) . . . . ?
C14 C15 C16 C17 0.7(3) . . . . ?
C15 C16 C17 C18 0.8(3) . . . . ?
C16 C17 C18 C19 -1.3(3) . . . . ?
C17 C18 C19 C14 0.4(3) . . . . ?
C15 C14 C19 C18 1.0(3) . . . . ?
C13 C14 C19 C18 -177.32(19) . . . . ?
O1 C13 C20 C25 -118.37(18) . . . . ?
C12 C13 C20 C25 1.8(3) . . . . ?
C14 C13 C20 C25 124.99(19) . . . . ?
O1 C13 C20 C21 58.8(2) . . . . ?
C12 C13 C20 C21 179.06(16) . . . . ?
C14 C13 C20 C21 -57.8(2) . . . . ?
C25 C20 C21 C22 0.0(3) . . . . ?
C13 C20 C21 C22 -177.32(17) . . . . ?
C20 C21 C22 C23 0.2(3) . . . . ?
C21 C22 C23 C24 -0.2(3) . . . . ?
C22 C23 C24 C25 -0.1(3) . . . . ?
C21 C20 C25 C24 -0.3(3) . . . . ?
C13 C20 C25 C24 176.91(17) . . . . ?
C23 C24 C25 C20 0.3(3) . . . . ?
